data_2202490
loop_
_publ_author_name
'Kanazawa, Hitoshi'

_publ_section_title
;
 <i>N</i>-Carboxy-<small>DL</small>-leucine anhydride
;
_journal_issue 9
_journal_name_full 'Acta Crystallographica Section E'
_journal_page_first o1309
_journal_page_last o1311
_journal_paper_doi 10.1107/S1600536803017185
_journal_volume 59
_journal_year 2003
_chemical_formula_iupac 'C7 H11 N O3'
_chemical_formula_moiety 'C7 H11 N O3'
_chemical_formula_sum 'C7 H11 N O3'
_chemical_formula_weight 157.17
_chemical_name_common 'N-Carboxy-DL-leucine anhydride'
_chemical_name_systematic
;
4-isobutyl-1,3-oxazolidine-2,5-dione
;
_space_group_IT_number 14
_symmetry_cell_setting monoclinic
_symmetry_space_group_name_Hall '-P 2yab'
_symmetry_space_group_name_H-M 'P 1 21/a 1'
_atom_sites_solution_hydrogens geom
_atom_sites_solution_primary direct
_atom_sites_solution_secondary difmap
_audit_creation_method SHELXL97
_cell_angle_alpha 90
_cell_angle_beta 105.844(3)
_cell_angle_gamma 90
_cell_formula_units_Z 4
_cell_length_a 9.8780(9)
_cell_length_b 5.640(2)
_cell_length_c 15.448(2)
_cell_measurement_reflns_used 3
_cell_measurement_temperature 288(2)
_cell_measurement_theta_max 25.00
_cell_measurement_theta_min 2.74
_cell_volume 827.9(3)
_computing_cell_refinement PROCESS
_computing_data_collection 'PROCESS (Rigaku, 1996)'
_computing_data_reduction PROCESS
_computing_molecular_graphics 'PLATON (Spek, 2003)'
_computing_structure_refinement 'SHELXL97 (Sheldrick, 1997)'
_computing_structure_solution 'SIR92 (Altomare et al., 1994)'
_diffrn_ambient_temperature 288(2)
_diffrn_detector_area_resol_mean 10
_diffrn_measured_fraction_theta_full 0.921
_diffrn_measured_fraction_theta_max 0.921
_diffrn_measurement_device_type 'Rigaku R-AXIS IV'
_diffrn_measurement_method \w
_diffrn_radiation_monochromator graphite
_diffrn_radiation_source 'fine-focus sealed tube'
_diffrn_radiation_type MoK\a
_diffrn_radiation_wavelength 0.71070
_diffrn_reflns_av_R_equivalents 0.048
_diffrn_reflns_av_sigmaI/netI 0.020
_diffrn_reflns_limit_h_max 11
_diffrn_reflns_limit_h_min -11
_diffrn_reflns_limit_k_max 6
_diffrn_reflns_limit_k_min -6
_diffrn_reflns_limit_l_max 17
_diffrn_reflns_limit_l_min -18
_diffrn_reflns_number 3732
_diffrn_reflns_theta_full 25.00
_diffrn_reflns_theta_max 25.00
_diffrn_reflns_theta_min 2.74
_diffrn_standards_decay_% 0
_diffrn_standards_number 0
_exptl_absorpt_coefficient_mu 0.099
_exptl_absorpt_correction_T_max 0.99
_exptl_absorpt_correction_T_min 0.9382
_exptl_absorpt_correction_type multi-scan
_exptl_absorpt_process_details '(ABSCOR; Higashi, 1995)'
_exptl_crystal_colour colourless
_exptl_crystal_density_diffrn 1.261
_exptl_crystal_density_method 'not measured'
_exptl_crystal_description plate
_exptl_crystal_F_000 336
_exptl_crystal_size_max 0.55
_exptl_crystal_size_mid 0.40
_exptl_crystal_size_min 0.15
_refine_diff_density_max 0.15
_refine_diff_density_min -0.26
_refine_ls_extinction_coef 0.099(17)
_refine_ls_extinction_expression Fc^*^=kFc[1+0.001xFc^2^\l^3^/sin(2\q)]^-1/4^
_refine_ls_extinction_method 'SHELXL97 (Sheldrick, 1997)'
_refine_ls_goodness_of_fit_ref 1.167
_refine_ls_hydrogen_treatment refU
_refine_ls_matrix_type full
_refine_ls_number_parameters 112
_refine_ls_number_reflns 1347
_refine_ls_number_restraints 0
_refine_ls_restrained_S_all 1.167
_refine_ls_R_factor_all 0.054
_refine_ls_R_factor_gt 0.048
_refine_ls_shift/su_max <0.001
_refine_ls_shift/su_mean 0.000
_refine_ls_structure_factor_coef Fsqd
_refine_ls_weighting_details 'calc w = 1/[\s^2^(Fo^2^)+(0.1091P)^2^] where P = (Fo^2^+2Fc^2^)/3'
_refine_ls_weighting_scheme calc
_refine_ls_wR_factor_gt 0.152
_refine_ls_wR_factor_ref 0.159
_reflns_number_gt 1162
_reflns_number_total 1347
_reflns_threshold_expression I>2\s(I)
_cod_data_source_file ci6257.cif
_cod_data_source_block I
_cod_original_sg_symbol_H-M 'P 21/a'
_cod_database_code 2202490
_cod_database_fobs_code 2202490

loop_
_symmetry_equiv_pos_as_xyz
'x, y, z'
'-x+1/2, y+1/2, -z'
'-x, -y, -z'
'x-1/2, -y-1/2, z'

loop_
_atom_site_label
_atom_site_fract_x
_atom_site_fract_y
_atom_site_fract_z
_atom_site_U_iso_or_equiv
_atom_site_adp_type
_atom_site_calc_flag
_atom_site_refinement_flags
_atom_site_occupancy
_atom_site_disorder_assembly
_atom_site_disorder_group
_atom_site_type_symbol
O1 0.60790(14) 1.2638(2) 0.49473(9) 0.0683(5) Uani d . 1 . . O
O2 0.81780(13) 1.2334(2) 0.59985(8) 0.0592(4) Uani d . 1 . . O
O3 1.00525(14) 1.0851(3) 0.70271(10) 0.0743(5) Uani d . 1 . . O
N1 0.65918(15) 0.9542(3) 0.59640(9) 0.0552(5) Uani d . 1 . . N
H1 0.5840 0.8830 0.5740 0.064(6) Uiso d R 1 . . H
C1 0.68312(19) 1.1532(3) 0.55696(11) 0.0536(5) Uani d . 1 . . C
C2 0.88426(18) 1.0672(3) 0.66228(11) 0.0560(5) Uani d . 1 . . C
C3 0.77737(17) 0.8814(3) 0.66966(10) 0.0526(5) Uani d . 1 . . C
H2 0.8093 0.7266 0.6595 0.054(4) Uiso d R 1 . . H
C4 0.74324(18) 0.8905(3) 0.76091(11) 0.0566(5) Uani d . 1 . . C
H3 0.7181 1.0506 0.7703 0.054(4) Uiso d R 1 . . H
H4 0.6621 0.7925 0.7566 0.065(5) Uiso d R 1 . . H
C5 0.8605(2) 0.8073(4) 0.84246(12) 0.0655(6) Uani d . 1 . . C
H5 0.9466 0.8951 0.8442 0.076(6) Uiso d R 1 . . H
C6 0.8906(3) 0.5446(5) 0.83784(18) 0.0978(9) Uani d . 1 . . C
H9 0.9635 0.4948 0.8878 0.108(8) Uiso d R 1 . . H
H10 0.8074 0.4567 0.8347 0.115(10) Uiso d R 1 . . H
H11 0.9189 0.5114 0.7836 0.137(11) Uiso d R 1 . . H
C7 0.8178(3) 0.8673(6) 0.92822(14) 0.1005(9) Uani d . 1 . . C
H6 0.7966 1.0321 0.9311 0.145(13) Uiso d R 1 . . H
H7 0.8873 0.8236 0.9812 0.136(11) Uiso d R 1 . . H
H8 0.7318 0.7806 0.9279 0.108(9) Uiso d R 1 . . H

loop_
_atom_site_aniso_label
_atom_site_aniso_U_11
_atom_site_aniso_U_22
_atom_site_aniso_U_33
_atom_site_aniso_U_12
_atom_site_aniso_U_13
_atom_site_aniso_U_23
O1 0.0673(9) 0.0715(9) 0.0619(8) 0.0029(6) 0.0104(6) 0.0200(7)
O2 0.0606(8) 0.0532(8) 0.0617(8) -0.0035(5) 0.0129(6) 0.0099(5)
O3 0.0574(9) 0.0798(10) 0.0779(10) -0.0092(6) 0.0051(7) 0.0120(7)
N1 0.0532(8) 0.0575(9) 0.0519(8) -0.0066(6) 0.0089(6) 0.0054(7)
C1 0.0567(10) 0.0551(10) 0.0485(10) -0.0004(7) 0.0134(8) 0.0029(7)
C2 0.0596(11) 0.0536(10) 0.0530(10) -0.0009(7) 0.0124(8) 0.0023(8)
C3 0.0592(10) 0.0457(9) 0.0497(10) 0.0000(7) 0.0097(8) 0.0012(7)
C4 0.0654(11) 0.0505(10) 0.0534(10) -0.0017(7) 0.0152(8) 0.0028(7)
C5 0.0705(12) 0.0670(12) 0.0547(11) -0.0089(9) 0.0096(9) 0.0087(8)
C6 0.111(2) 0.0754(15) 0.0915(19) 0.0146(15) 0.0005(15) 0.0211(13)
C7 0.128(2) 0.118(2) 0.0532(13) -0.0048(17) 0.0210(14) 0.0073(13)

loop_
_atom_type_symbol
_atom_type_description
_atom_type_scat_dispersion_real
_atom_type_scat_dispersion_imag
_atom_type_scat_source
C C 0.0033 0.0016 'International Tables Vol C Tables 4.2.6.8 and 6.1.1.4'
H H 0.0000 0.0000 'International Tables Vol C Tables 4.2.6.8 and 6.1.1.4'
N N 0.0061 0.0033 'International Tables Vol C Tables 4.2.6.8 and 6.1.1.4'
O O 0.0106 0.0060 'International Tables Vol C Tables 4.2.6.8 and 6.1.1.4'

loop_
_geom_angle_atom_site_label_1
_geom_angle_atom_site_label_2
_geom_angle_atom_site_label_3
_geom_angle
_geom_angle_publ_flag
C2 O2 C1 108.88(13) y
C1 N1 C3 113.08(14) y
C1 N1 H1 117.9 ?
C3 N1 H1 128.8 ?
O1 C1 N1 130.53(18) y
O1 C1 O2 120.59(16) y
N1 C1 O2 108.87(14) y
O3 C2 O2 121.86(16) y
O3 C2 C3 129.73(16) y
O2 C2 C3 108.37(14) y
N1 C3 C2 100.09(12) y
N1 C3 C4 112.08(14) y
C2 C3 C4 112.20(13) y
N1 C3 H2 111.3 ?
C2 C3 H2 110.6 ?
C4 C3 H2 110.3 ?
C5 C4 C3 115.96(15) y
C5 C4 H3 109.4 ?
C3 C4 H3 107.5 ?
C5 C4 H4 108.0 ?
C3 C4 H4 107.8 ?
H3 C4 H4 107.9 ?
C6 C5 C4 111.97(17) y
C6 C5 C7 111.11(19) y
C4 C5 C7 108.54(18) y
C6 C5 H5 108.4 ?
C4 C5 H5 108.8 ?
C7 C5 H5 107.9 ?
C5 C6 H9 111.6 ?
C5 C6 H10 109.5 ?
H9 C6 H10 110.0 ?
C5 C6 H11 109.6 ?
H9 C6 H11 108.3 ?
H10 C6 H11 107.8 ?
C5 C7 H6 111.7 ?
C5 C7 H7 112.6 ?
H6 C7 H7 109.2 ?
C5 C7 H8 109.2 ?
H6 C7 H8 106.5 ?
H7 C7 H8 107.3 ?

loop_
_geom_bond_atom_site_label_1
_geom_bond_atom_site_label_2
_geom_bond_site_symmetry_2
_geom_bond_distance
_geom_bond_publ_flag
O1 C1 . 1.215(2) y
O2 C2 . 1.376(2) y
O2 C1 . 1.390(2) y
O3 C2 . 1.192(2) y
N1 C1 . 1.329(2) y
N1 C3 . 1.446(2) y
N1 H1 . 0.83 ?
C2 C3 . 1.514(2) y
C3 C4 . 1.537(2) y
C3 H2 . 0.96 ?
C4 C5 . 1.534(2) y
C4 H3 . 0.96 ?
C4 H4 . 0.96 ?
C5 C6 . 1.517(4) y
C5 C7 . 1.534(3) y
C5 H5 . 0.98 ?
C6 H9 . 0.94 ?
C6 H10 . 0.95 ?
C6 H11 . 0.97 ?
C7 H6 . 0.96 ?
C7 H7 . 0.95 ?
C7 H8 . 0.98 ?

loop_
_geom_torsion_atom_site_label_1
_geom_torsion_atom_site_label_2
_geom_torsion_atom_site_label_3
_geom_torsion_atom_site_label_4
_geom_torsion
C3 N1 C1 O1 -179.47(17)
C3 N1 C1 O2 -0.43(19)
C2 O2 C1 O1 -175.06(14)
C2 O2 C1 N1 5.79(18)
C1 O2 C2 O3 173.56(17)
C1 O2 C2 C3 -8.58(17)
C1 N1 C3 C2 -4.43(17)
C1 N1 C3 C4 114.67(16)
O3 C2 C3 N1 -174.62(19)
O2 C2 C3 N1 7.75(16)
O3 C2 C3 C4 66.4(2)
O2 C2 C3 C4 -111.27(15)
N1 C3 C4 C5 177.77(14)
C2 C3 C4 C5 -70.54(19)
C3 C4 C5 C6 -66.3(2)
C3 C4 C5 C7 170.64(17)

loop_
_cod_related_entry_id
_cod_related_entry_database
_cod_related_entry_code
1 ChemSpider 90521
